data_1531349
loop_
_publ_author_name
'Emel'yanov, V.A.'
'Gromilov, S.A.'
'Baidina, I.A.'
'Virovets, A.V.'
'Belyaev, A.V.'

_publ_section_title
;
 Formation of a dimer with a double hydroxo bridge in nitric acid
 solutions of the nitrosotetranitrohydroxo complex of ruthenium(II).
 Crystal structure of K2 (Ru N O (N O2)3 (mue-(O H)))2
;
_journal_name_full 'Zhurnal Strukturnoi Khimii (Issue-No. from 1981)'
_journal_page_first 156
_journal_page_last 162
_journal_volume 43
_journal_year 2002
_chemical_formula_sum 'H2 K2 N8 O16 Ru2'
_chemical_name_systematic 'K2 (Ru (N O) (N O2)3 (O H))2'
_space_group_IT_number 14
_symmetry_space_group_name_Hall '-P 2ybc'
_symmetry_space_group_name_H-M 'P 1 21/c 1'
_cell_angle_alpha 90
_cell_angle_beta 104.42
_cell_angle_gamma 90
_cell_formula_units_Z 2
_cell_length_a 8.596
_cell_length_b 10.111
_cell_length_c 9.537
_cell_volume 802.787
_citation_journal_id_ASTM ZSTKAI
_cod_data_source_file Emelyanov_ZSTKAI_2002_1775.cif
_cod_data_source_block H2K2N8O16Ru2
_cod_original_cell_volume 802.7868
_cod_database_code 1531349

loop_
_symmetry_equiv_pos_as_xyz
x,y,z
-x,y+1/2,-z+1/2
-x,-y,-z
x,-y-1/2,z-1/2

loop_
_atom_site_label
_atom_site_type_symbol
_atom_site_fract_x
_atom_site_fract_y
_atom_site_fract_z
_atom_site_occupancy
_atom_site_U_iso_or_equiv
_atom_site_attached_hydrogens
Ru1 Ru+2 0.8314 0.9314 -0.0784 1 0.0 0
K1 K+1 0.7518 0.1607 0.4203 1 0.0 0
O1 O-2 0.9552 0.0988 -0.0728 1 0.0 1
O2 O-2 0.6664 0.6863 -0.0646 1 0.0 0
O3 O-2 0.0166 0.7405 0.8107 1 0.0 0
O4 O-2 0.9503 0.902 0.6619 1 0.0 0
O5 O-2 0.6591 0.1231 0.0542 1 0.0 0
O6 O-2 0.7296 0.9553 0.1847 1 0.0 0
O7 O-2 0.5537 0.9159 0.6844 1 0.0 0
O8 O-2 0.6588 0.1075 0.7099 1 0.0 0
N1 N+3 0.7312 0.7826 -0.0681 1 0.0 0
N2 N+3 0.9488 0.8486 0.7769 1 0.0 0
N3 N+3 0.7239 0.017 0.0726 1 0.0 0
N4 N+3 0.6549 0.9923 0.7505 1 0.0 0

loop_
_cod_changelog_entry_id
_cod_changelog_entry_author
_cod_changelog_entry_date
_cod_changelog_entry_text
1 'Vaitkus, Antanas' 2022-11-09T12:26:00+02:00
;
 Marked attached hydrogen atoms.
;
